data_4003640
loop_
_publ_author_name
'Goronzy, Dominic P.'
'Stan\<ek, Jan'
'Avery, Erin'
'Guo, Han'
'Bastl, Zden\<ek'
'Du\<sek, Michal'
'Gallup, Nathan M.'
'G\"un, Saliha'
'Ku\<cer\'akov\'a, Monika'
'Levandowski, Brian J.'
'Mach\'a\<cek, Jan'
'\<S\'icha, V\'aclav'
'Thomas, John C.'
'Yavuz, Adem'
'Houk, K. N.'
'Dan\?i\,sman, Mehmet Fatih'
'Mete, Ersen'
'Alexandrova, Anastassia N.'
'Ba\<se, Tom\'a\<s'
'Weiss, Paul S.'

_publ_section_title
;
 Influence of Terminal Carboxyl Groups on the Structure and Reactivity of
 Functionalized m-Carboranethiolate Self-Assembled Monolayers
;
_journal_name_full 'Chemistry of Materials'
_journal_paper_doi 10.1021/acs.chemmater.0c02722
_journal_year 2020
_chemical_formula_moiety 'C3 H12 B10 O2 S1'
_chemical_formula_sum 'C3 H12 B10 O2 S'
_chemical_formula_weight 220.3
_space_group_IT_number 14
_space_group_name_Hall '-P 2yn'
_space_group_name_H-M_alt 'P 1 21/n 1'
_symmetry_cell_setting monoclinic
_symmetry_Int_Tables_number 14
_symmetry_space_group_name_Hall '-P 2yn'
_symmetry_space_group_name_H-M 'P 1 21/n 1'
_cell_angle_alpha 90
_cell_angle_beta 93.449(6)
_cell_angle_gamma 90
_cell_formula_units_Z 4
_cell_length_a 7.8784(5)
_cell_length_b 13.2904(10)
_cell_length_c 11.1831(9)
_cell_measurement_reflns_used 1710
_cell_measurement_temperature 120.01(10)
_cell_measurement_theta_max 66.81
_cell_measurement_theta_min 5.16
_cell_volume 1168.83(15)
_computing_cell_refinement 'CrysAlisPro 1.171.38.31a (Agilent, 2015)'
_computing_data_collection 'CrysAlisPro 1.171.38.31a (Agilent, 2015)'
_computing_data_reduction 'CrysAlisPro 1.171.38.31a (Agilent, 2015)'
_diffrn_ambient_temperature 120.01
_diffrn_detector 'CCD plate'
_diffrn_detector_area_resol_mean 5.1783
_diffrn_measured_fraction_theta_full 0.98
_diffrn_measured_fraction_theta_max 0.97
_diffrn_measurement_device 'four-cycle diffractometer'
_diffrn_measurement_device_type 'Xcalibur, AtlasS2, Gemini ultra'
_diffrn_measurement_method '\w scans'
_diffrn_radiation_monochromator mirror
_diffrn_radiation_probe x-ray
_diffrn_radiation_source 'X-ray tube'
_diffrn_radiation_type 'Cu K\a'
_diffrn_radiation_wavelength 1.54184
_diffrn_reflns_av_R_equivalents 0.031
_diffrn_reflns_av_unetI/netI 0.0396
_diffrn_reflns_limit_h_max 5
_diffrn_reflns_limit_h_min -9
_diffrn_reflns_limit_k_max 15
_diffrn_reflns_limit_k_min -13
_diffrn_reflns_limit_l_max 12
_diffrn_reflns_limit_l_min -13
_diffrn_reflns_number 3661
_diffrn_reflns_reduction_process
;
Integration of the CCD images was done by program CrysAlisPro
(Agilent Technologies, 2010). The same program was used for indexing of the
crystal shape and absorption correction.
;
_diffrn_reflns_theta_full 65.59
_diffrn_reflns_theta_max 66.7
_diffrn_reflns_theta_min 5.17
_diffrn_source 'fine-focus sealed X-ray tube'
_exptl_absorpt_coefficient_mu 2.146
_exptl_absorpt_correction_T_max 1
_exptl_absorpt_correction_T_min 0.76
_exptl_absorpt_correction_type multi-scan
_exptl_absorpt_process_details
;
CrysAlisPro 1.171.38.31a (Agilent, 2015)
Empirical absorption correction using spherical harmonics,
 implemented in SCALE3 ABSPACK scaling algorithm.
;
_exptl_crystal_colour transparent
_exptl_crystal_density_diffrn 1.2518
_exptl_crystal_description 'polygon shape'
_exptl_crystal_F_000 448
_exptl_crystal_size_max 0.179
_exptl_crystal_size_mid 0.128
_exptl_crystal_size_min 0.046
_refine_diff_density_max 0.21
_refine_diff_density_min -0.22
_refine_ls_extinction_method none
_refine_ls_goodness_of_fit_gt 1.29
_refine_ls_goodness_of_fit_ref 1.22
_refine_ls_hydrogen_treatment refall
_refine_ls_number_constraints 12
_refine_ls_number_parameters 181
_refine_ls_number_reflns 2009
_refine_ls_number_restraints 9
_refine_ls_R_factor_all 0.0473
_refine_ls_R_factor_gt 0.0362
_refine_ls_shift/su_max 0.0243
_refine_ls_shift/su_mean 0.0008
_refine_ls_structure_factor_coef Fsqd
_refine_ls_weighting_details w=1/(\s^2^(I)+0.0016I^2^)
_refine_ls_weighting_scheme sigma
_refine_ls_wR_factor_gt 0.0895
_refine_ls_wR_factor_ref 0.0966
_reflns_number_gt 1598
_reflns_number_total 2009
_reflns_threshold_expression I>3\s(I)
_cod_data_source_file cm0c02722_si_002.cif
_cod_data_source_block I
_cod_depositor_comments
;
The following automatic conversions were performed:

data item '_diffrn_radiation_probe' value 'X-ray' was changed to
'x-ray' in accordance with the
/home/data/users/saulius/crontab/automatic-downloads/rss-feeds/ACS/lib/dictionaries/cif_core.dic
dictionary named 'cif_core.dic' version 2.4.2 last updated on
2011-04-26.

Automatic conversion script
Id: cif_fix_values 7556 2019-12-06 15:28:31Z antanas 
;
_cod_original_sg_symbol_Hall '-P 2yabc'
_cod_original_formula_sum 'C3 H12 B10 O2 S1'
_cod_database_code 4003640

loop_
_space_group_symop_id
_space_group_symop_operation_xyz
1 x,y,z
2 -x+1/2,y+1/2,-z+1/2
3 -x,-y,-z
4 x+1/2,-y+1/2,z+1/2

loop_
_atom_site_label
_atom_site_type_symbol
_atom_site_fract_x
_atom_site_fract_y
_atom_site_fract_z
_atom_site_adp_type
_atom_site_U_iso_or_equiv
_atom_site_site_symmetry_multiplicity
_atom_site_occupancy
_atom_site_calc_flag
_atom_site_refinement_flags
_atom_site_disorder_assembly
_atom_site_disorder_group
S1 S 0.67502(6) 0.05252(4) 0.11876(5) Uani 0.02741(17) 4 1 d . . .
O1 O 0.21474(16) 0.03939(10) 0.50237(12) Uani 0.0206(4) 4 1 d . . .
O2 O -0.00393(15) 0.05985(11) 0.36742(13) Uani 0.0239(4) 4 1 d . . .
C1 C 0.1446(2) 0.07301(13) 0.40292(17) Uani 0.0153(5) 4 1 d . . .
C2 C 0.2653(2) 0.13233(13) 0.32953(16) Uani 0.0152(5) 4 1 d . . .
B10 C 0.5253(2) 0.12819(14) 0.19355(17) Uani 0.0181(5) 4 1 d . . .
B1 B 0.3263(2) 0.07890(15) 0.20130(19) Uani 0.0156(6) 4 1 d . . .
B2 B 0.3627(3) 0.18101(17) 0.1047(2) Uani 0.0199(6) 4 1 d . . .
B3 B 0.3102(3) 0.29386(16) 0.1794(2) Uani 0.0229(7) 4 1 d . . .
B4 B 0.4697(2) 0.09145(16) 0.33159(19) Uani 0.0168(6) 4 1 d . . .
B11 B 0.5256(3) 0.25734(17) 0.1749(2) Uani 0.0225(7) 4 1 d . . .
B5 B 0.4518(3) 0.30639(17) 0.3096(2) Uani 0.0235(7) 4 1 d . . .
B6 B 0.5930(3) 0.20129(17) 0.3142(2) Uani 0.0212(6) 4 1 d . . .
B7 B 0.1876(3) 0.18312(16) 0.19601(19) Uani 0.0185(6) 4 1 d . . .
B8 B 0.2425(3) 0.26067(16) 0.3231(2) Uani 0.0208(6) 4 1 d . . .
B9 B 0.4182(3) 0.20375(17) 0.4066(2) Uani 0.0203(6) 4 1 d . . .
H1b7 H 0.0591(12) 0.1708(16) 0.1644(19) Uiso 0.0222 4 1 d . . .
H1b8 H 0.143(2) 0.2928(15) 0.3707(18) Uiso 0.025 4 1 d . . .
H1b1 H 0.296(2) 0.0038(7) 0.1750(19) Uiso 0.0187 4 1 d . . .
H1b6 H 0.7221(13) 0.2002(16) 0.3483(19) Uiso 0.0254 4 1 d . . .
H1b4 H 0.510(2) 0.0238(10) 0.3758(18) Uiso 0.0202 4 1 d . . .
H1b2 H 0.356(3) 0.1689(16) 0.0104(7) Uiso 0.0239 4 1 d . . .
H1b5 H 0.489(3) 0.3784(9) 0.343(2) Uiso 0.0282 4 1 d . . .
H1b9 H 0.422(3) 0.2012(16) 0.5019(7) Uiso 0.0243 4 1 d . . .
H1s1 H 0.798(3) 0.0616(16) 0.194(2) Uiso 0.0329 4 1 d . . .
H1b3 H 0.260(2) 0.3548(11) 0.1264(18) Uiso 0.0275 4 1 d . . .
H1o1 H 0.148(3) 0.0093(18) 0.537(2) Uiso 0.0247 4 1 d . . .
H1b11 H 0.619(2) 0.2870(15) 0.1195(18) Uiso 0.027 4 1 d . . .

loop_
_atom_site_aniso_label
_atom_site_aniso_type_symbol
_atom_site_aniso_U_11
_atom_site_aniso_U_22
_atom_site_aniso_U_33
_atom_site_aniso_U_12
_atom_site_aniso_U_13
_atom_site_aniso_U_23
S1 S 0.0209(3) 0.0367(3) 0.0254(3) 0.00397(19) 0.00793(18) -0.0069(2)
O1 O 0.0192(7) 0.0271(7) 0.0154(7) -0.0010(5) 0.0010(5) 0.0085(6)
O2 O 0.0155(6) 0.0355(8) 0.0206(7) -0.0024(5) 0.0006(5) 0.0101(6)
C1 C 0.0162(8) 0.0147(8) 0.0152(10) 0.0032(7) 0.0038(7) -0.0001(7)
C2 C 0.0152(8) 0.0165(9) 0.0141(9) 0.0010(7) 0.0012(7) 0.0004(7)
B10 C 0.0154(8) 0.0216(10) 0.0175(10) -0.0012(7) 0.0026(7) -0.0007(8)
B1 B 0.0152(9) 0.0190(10) 0.0124(11) -0.0003(8) -0.0001(7) 0.0003(8)
B2 B 0.0192(10) 0.0248(11) 0.0157(11) -0.0023(8) 0.0003(8) 0.0048(9)
B3 B 0.0228(11) 0.0185(11) 0.0277(13) -0.0002(8) 0.0030(9) 0.0064(9)
B4 B 0.0134(9) 0.0230(11) 0.0140(11) 0.0004(8) -0.0001(7) -0.0013(8)
B11 B 0.0216(10) 0.0221(11) 0.0241(13) -0.0043(8) 0.0048(8) 0.0018(9)
B5 B 0.0228(11) 0.0172(11) 0.0306(13) -0.0032(8) 0.0029(9) -0.0041(9)
B6 B 0.0171(10) 0.0243(11) 0.0221(12) -0.0033(8) 0.0017(8) -0.0035(9)
B7 B 0.0183(10) 0.0204(10) 0.0168(11) 0.0005(8) 0.0017(8) 0.0051(9)
B8 B 0.0222(10) 0.0152(10) 0.0255(12) 0.0018(8) 0.0049(8) 0.0011(9)
B9 B 0.0186(10) 0.0233(11) 0.0190(11) -0.0014(8) 0.0011(8) -0.0041(9)

loop_
_atom_type_symbol
_atom_type_scat_dispersion_real
_atom_type_scat_dispersion_imag
_atom_type_scat_source
C 0.0181 0.0091 'International Tables Vol C tables 4.2.6.8 and 6.1.1.1'
H 0.0000 0.0000 'International Tables Vol C tables 4.2.6.8 and 6.1.1.1'
B 0.0090 0.0039 'International Tables Vol C tables 4.2.6.8 and 6.1.1.1'
O 0.0492 0.0322 'International Tables Vol C tables 4.2.6.8 and 6.1.1.1'
S 0.3331 0.5567 'International Tables Vol C tables 4.2.6.8 and 6.1.1.1'

loop_
_exptl_crystal_face_index_h
_exptl_crystal_face_index_k
_exptl_crystal_face_index_l
_exptl_crystal_face_perp_dist
? ? ? ?

loop_
_geom_angle_atom_site_label_1
_geom_angle_atom_site_label_2
_geom_angle_atom_site_label_3
_geom_angle_site_symmetry_1
_geom_angle_site_symmetry_2
_geom_angle_site_symmetry_3
_geom_angle
_geom_angle_publ_flag
C1 O1 H1o1 . . . 109.9(17) ?
O1 C1 O2 . . . 125.47(17) ?
O1 C1 C2 . . . 113.38(14) ?
O2 C1 C2 . . . 121.15(16) ?

loop_
_geom_bond_atom_site_label_1
_geom_bond_atom_site_label_2
_geom_bond_site_symmetry_1
_geom_bond_site_symmetry_2
_geom_bond_distance
_geom_bond_publ_flag
S1 H1s1 . . 1.25(2) ?
O1 C1 . . 1.292(2) ?
O1 H1o1 . . 0.78(2) ?
O2 C1 . . 1.225(2) ?
C1 C2 . . 1.514(2) ?
B1 H1b1 . . 1.065(12) ?
B2 H1b2 . . 1.065(9) ?
B3 H1b3 . . 1.065(17) ?
B4 H1b4 . . 1.065(15) ?
B11 H1b11 . . 1.065(19) ?
B5 H1b5 . . 1.065(14) ?
B6 H1b6 . . 1.065(11) ?
B7 H1b7 . . 1.065(11) ?
B8 H1b8 . . 1.065(18) ?
B9 H1b9 . . 1.065(8) ?

loop_
_geom_hbond_atom_site_label_D
_geom_hbond_atom_site_label_H
_geom_hbond_atom_site_label_A
_geom_hbond_site_symmetry_D
_geom_hbond_site_symmetry_H
_geom_hbond_site_symmetry_A
_geom_hbond_distance_DH
_geom_hbond_distance_HA
_geom_hbond_distance_DA
_geom_hbond_angle_DHA
_geom_hbond_publ_flag
S1 H1s1 O2 . . 1_655 1.25(2) 2.42(2) 3.6461(15) 167.7(17) ?
O1 H1o1 O2 . . 3_556 0.78(2) 1.85(2) 2.6285(19) 175(2) ?

loop_
_geom_torsion_atom_site_label_1
_geom_torsion_atom_site_label_2
_geom_torsion_atom_site_label_3
_geom_torsion_atom_site_label_4
_geom_torsion_site_symmetry_1
_geom_torsion_site_symmetry_2
_geom_torsion_site_symmetry_3
_geom_torsion_site_symmetry_4
_geom_torsion
_geom_torsion_publ_flag
? ? ? ? ? ? ? ? ? ?

loop_
_restr_angle_atom_site_label_1
_restr_angle_site_symmetry_1
_restr_angle_atom_site_label_2
_restr_angle_site_symmetry_2
_restr_angle_atom_site_label_3
_restr_angle_site_symmetry_3
_restr_angle_target
_restr_angle_target_weight_param
? ? ? ? ? ? ? ?

loop_
_restr_distance_atom_site_label_1
_restr_distance_site_symmetry_1
_restr_distance_atom_site_label_2
_restr_distance_site_symmetry_2
_restr_distance_target
_restr_distance_target_weight_param
? ? ? ? ? ?

loop_
_restr_equal_angle_atom_site_label_1
_restr_equal_angle_site_symmetry_1
_restr_equal_angle_atom_site_label_2
_restr_equal_angle_site_symmetry_2
_restr_equal_angle_atom_site_label_3
_restr_equal_angle_site_symmetry_3
_restr_equal_angle_class_class_id
_restr_equal_angle_class_target_weight_param
? ? ? ? ? ? ? ?

loop_
_restr_equal_distance_atom_site_label_1
_restr_equal_distance_site_symmetry_1
_restr_equal_distance_atom_site_label_2
_restr_equal_distance_site_symmetry_2
_restr_equal_distance_class_class_id
_restr_equal_distance_class_target_weight_param
B1 . H1b1 . 1 0.001
B8 . H1b8 . 1 0.001
B7 . H1b7 . 1 0.001
B6 . H1b6 . 1 0.001
B4 . H1b4 . 1 0.001
B2 . H1b2 . 1 0.001
B3 . H1b3 . 1 0.001
B5 . H1b5 . 1 0.001
B9 . H1b9 . 1 0.001
B11 . H1b11 . 1 0.001

loop_
_restr_equal_torsion_atom_site_label_1
_restr_equal_torsion_site_symmetry_1
_restr_equal_torsion_atom_site_label_2
_restr_equal_torsion_site_symmetry_2
_restr_equal_torsion_atom_site_label_3
_restr_equal_torsion_site_symmetry_3
_restr_equal_torsion_atom_site_label_4
_restr_equal_torsion_site_symmetry_4
_restr_equal_torsion_class_class_id
_restr_equal_torsion_class_target_weight_param
? ? ? ? ? ? ? ? ? ?

loop_
_restr_torsion_atom_site_label_1
_restr_torsion_site_symmetry_1
_restr_torsion_atom_site_label_2
_restr_torsion_site_symmetry_2
_restr_torsion_atom_site_label_3
_restr_torsion_site_symmetry_3
_restr_torsion_atom_site_label_4
_restr_torsion_site_symmetry_4
_restr_torsion_angle_target
_restr_torsion_weight_param
? ? ? ? ? ? ? ? ? ?

loop_
_jana_cell_twin_matrix_id
_jana_cell_twin_volume_fraction
_jana_cell_twin_matrix_1_1
_jana_cell_twin_matrix_1_2
_jana_cell_twin_matrix_1_3
_jana_cell_twin_matrix_2_1
_jana_cell_twin_matrix_2_2
_jana_cell_twin_matrix_2_3
_jana_cell_twin_matrix_3_1
_jana_cell_twin_matrix_3_2
_jana_cell_twin_matrix_3_3
? ? ? ? ? ? ? ? ? ? ?

loop_
_jana_atom_site_adp_c_label
_jana_atom_site_adp_c_type_symbol
_jana_atom_site_adp_c_111
_jana_atom_site_adp_c_112
_jana_atom_site_adp_c_113
_jana_atom_site_adp_c_122
_jana_atom_site_adp_c_123
_jana_atom_site_adp_c_133
_jana_atom_site_adp_c_222
_jana_atom_site_adp_c_223
_jana_atom_site_adp_c_233
_jana_atom_site_adp_c_333
? ? ? ? ? ? ? ? ? ? ? ?

loop_
_jana_atom_site_adp_d_label
_jana_atom_site_adp_d_type_symbol
_jana_atom_site_adp_d_1111
_jana_atom_site_adp_d_1112
_jana_atom_site_adp_d_1113
_jana_atom_site_adp_d_1122
_jana_atom_site_adp_d_1123
_jana_atom_site_adp_d_1133
_jana_atom_site_adp_d_1222
_jana_atom_site_adp_d_1223
_jana_atom_site_adp_d_1233
_jana_atom_site_adp_d_1333
_jana_atom_site_adp_d_2222
_jana_atom_site_adp_d_2223
_jana_atom_site_adp_d_2233
_jana_atom_site_adp_d_2333
_jana_atom_site_adp_d_3333
? ? ? ? ? ? ? ? ? ? ? ? ? ? ? ? ?

loop_
_jana_atom_site_adp_e_label
_jana_atom_site_adp_e_type_symbol
_jana_atom_site_adp_e_11111
_jana_atom_site_adp_e_11112
_jana_atom_site_adp_e_11113
_jana_atom_site_adp_e_11122
_jana_atom_site_adp_e_11123
_jana_atom_site_adp_e_11133
_jana_atom_site_adp_e_11222
_jana_atom_site_adp_e_11223
_jana_atom_site_adp_e_11233
_jana_atom_site_adp_e_11333
_jana_atom_site_adp_e_12222
_jana_atom_site_adp_e_12223
_jana_atom_site_adp_e_12233
_jana_atom_site_adp_e_12333
_jana_atom_site_adp_e_13333
_jana_atom_site_adp_e_22222
_jana_atom_site_adp_e_22223
_jana_atom_site_adp_e_22233
_jana_atom_site_adp_e_22333
_jana_atom_site_adp_e_23333
_jana_atom_site_adp_e_33333
? ? ? ? ? ? ? ? ? ? ? ? ? ? ? ? ? ? ? ? ? ? ?

loop_
_jana_atom_site_adp_f_label
_jana_atom_site_adp_f_type_symbol
_jana_atom_site_adp_f_111111
_jana_atom_site_adp_f_111112
_jana_atom_site_adp_f_111113
_jana_atom_site_adp_f_111122
_jana_atom_site_adp_f_111123
_jana_atom_site_adp_f_111133
_jana_atom_site_adp_f_111222
_jana_atom_site_adp_f_111223
_jana_atom_site_adp_f_111233
_jana_atom_site_adp_f_111333
_jana_atom_site_adp_f_112222
_jana_atom_site_adp_f_112223
_jana_atom_site_adp_f_112233
_jana_atom_site_adp_f_112333
_jana_atom_site_adp_f_113333
_jana_atom_site_adp_f_122222
_jana_atom_site_adp_f_122223
_jana_atom_site_adp_f_122233
_jana_atom_site_adp_f_122333
_jana_atom_site_adp_f_123333
_jana_atom_site_adp_f_133333
_jana_atom_site_adp_f_222222
_jana_atom_site_adp_f_222223
_jana_atom_site_adp_f_222233
_jana_atom_site_adp_f_222333
_jana_atom_site_adp_f_223333
_jana_atom_site_adp_f_233333
_jana_atom_site_adp_f_333333
? ? ? ? ? ? ? ? ? ? ? ? ? ? ? ? ? ? ? ? ? ? ? ? ? ? ? ? ? ?
